data_7125636
loop_
_publ_author_name
'Ji, Jiecheng'
'Li, Yizhou'
'Xiao, Chao'
'Cheng, Guo'
'Luo, Kui'
'Gong, Qiyong'
'Zhou, Dayang'
'Chruma, Jason J.'
'Wu, Wanhua'
'Yang, Cheng'

_publ_section_title
;
 Supramolecular enantiomeric and structural differentiation of amino acid
 derivatives with achiral pillar[5]arene homologs.
;
_journal_issue 1
_journal_name_full 'Chemical communications (Cambridge, England)'
_journal_page_first 161
_journal_page_last 164
_journal_paper_doi 10.1039/c9cc08541f
_journal_volume 56
_journal_year 2020
_chemical_formula_moiety 'C85.67 H117.04 O10, C6 H8 N2'
_chemical_formula_sum 'C91 H131.01 N2 O10'
_chemical_formula_weight 1412.98
_chemical_name_systematic H5-1
_space_group_crystal_system triclinic
_space_group_IT_number 2
_space_group_name_Hall '-P 1'
_space_group_name_H-M_alt 'P -1'
_atom_sites_solution_hydrogens geom
_atom_sites_solution_primary dual
_audit_creation_date 2017-05-10
_audit_creation_method
;
Olex2 1.2
(compiled 2017.03.28 svn.r3405 for OlexSys, GUI svn.r5335)
;
_audit_update_record
;
2018-11-21 deposited with the CCDC.	2019-11-28 downloaded from the CCDC.
;
_cell_angle_alpha 71.058(4)
_cell_angle_beta 84.427(3)
_cell_angle_gamma 84.478(2)
_cell_formula_units_Z 2
_cell_length_a 12.1416(3)
_cell_length_b 18.0125(6)
_cell_length_c 21.0862(9)
_cell_measurement_reflns_used 10822
_cell_measurement_temperature 100.00(10)
_cell_measurement_theta_max 73.6540
_cell_measurement_theta_min 3.6160
_cell_volume 4331.0(3)
_computing_cell_refinement 'CrysAlisPro 1.171.38.43f (Rigaku OD, 2015)'
_computing_data_collection 'CrysAlisPro 1.171.38.43f (Rigaku OD, 2015)'
_computing_data_reduction 'CrysAlisPro 1.171.38.43f (Rigaku OD, 2015)'
_computing_molecular_graphics 'Olex2 (Dolomanov et al., 2009)'
_computing_publication_material 'Olex2 (Dolomanov et al., 2009)'
_computing_structure_refinement 'ShelXL (Sheldrick, 2015)'
_computing_structure_solution 'ShelXT (Sheldrick, 2015)'
_diffrn_ambient_environment N~2~
_diffrn_ambient_temperature 100.00(10)
_diffrn_detector 'CCD plate'
_diffrn_detector_area_resol_mean 5.2684
_diffrn_detector_type AtlasS2
_diffrn_measured_fraction_theta_full 0.998
_diffrn_measured_fraction_theta_max 0.957
_diffrn_measurement_details
;
List of Runs (angles in degrees, time in seconds):

  # Type    Start    End  Width  t~exp~   \w     \q     \k     \f   Frames
#--------------------------------------------------------------------------
  1  \w      1.00  72.00   1.00    1.07    --   39.96 -99.00 150.00   71
  2  \w     30.00  81.00   1.00    1.07    --   39.96-125.00  60.00   51
  3  \w     45.00  81.00   1.00    1.07    --   39.96-125.00 -60.00   36
  4  \w     29.00 130.00   1.00    4.27    --  108.10 -77.00 -90.00  101
  5  \w     73.00 121.00   1.00    4.27    --  108.10-125.00 -60.00   48
  6  \w     78.00 133.00   1.00    4.27    --  108.10 -61.00  30.00   55
  7  \w     68.00 115.00   1.00    4.27    --  108.10-125.00  90.00   47
  8  \w     60.00 133.00   1.00    4.27    --  108.10 -61.00 120.00   73
  9  \w     89.00 150.00   1.00    4.27    --  108.10  45.00 120.00   61
 10  \w     98.00 126.00   1.00    4.27    --  108.10 125.00  60.00   28
 11  \w    153.00 178.00   1.00    4.27    --  108.10 125.00 -30.00   25
 12  \w     47.00 178.00   1.00    4.27    --  108.10  15.00-120.00  131
 13  \w     46.00 139.00   1.00    4.27    --  108.10 -30.00-120.00   93
 14  \w     37.00  63.00   1.00    4.27    --  108.10-125.00 -60.00   26
 15  \w     34.00  97.00   1.00    4.27    --  108.10 -45.00   0.00   63
 16  \w     45.00 109.00   1.00    4.27    --  108.10 -94.00 120.00   64
 17  \w    -46.00  -4.00   1.00    1.07    --  -39.96 125.00   0.00   42
 18  \w    -86.00  42.00   1.00    1.07    --  -39.96  19.00   0.00  128
 19  \w   -113.00 -14.00   1.00    1.07    --  -39.96 -37.00-180.00   99
;
_diffrn_measurement_device 'four-circle diffractometer'
_diffrn_measurement_device_type 'SuperNova, Dual, Cu at zero, AtlasS2'
_diffrn_measurement_method '\w scans'
_diffrn_orient_matrix_type 'CrysAlisPro convention (1999,Acta A55,543-557)'
_diffrn_orient_matrix_UB_11 -0.0233921000
_diffrn_orient_matrix_UB_12 0.0390811000
_diffrn_orient_matrix_UB_13 0.0554264000
_diffrn_orient_matrix_UB_21 0.0063112000
_diffrn_orient_matrix_UB_22 -0.0816246000
_diffrn_orient_matrix_UB_23 0.0540313000
_diffrn_orient_matrix_UB_31 0.1254693000
_diffrn_orient_matrix_UB_32 0.0050468000
_diffrn_orient_matrix_UB_33 0.0020980000
_diffrn_radiation_monochromator mirror
_diffrn_radiation_probe x-ray
_diffrn_radiation_type CuK\a
_diffrn_radiation_wavelength 1.54184
_diffrn_reflns_av_R_equivalents 0.0400
_diffrn_reflns_av_unetI/netI 0.0527
_diffrn_reflns_Laue_measured_fraction_full 0.998
_diffrn_reflns_Laue_measured_fraction_max 0.957
_diffrn_reflns_limit_h_max 14
_diffrn_reflns_limit_h_min -10
_diffrn_reflns_limit_k_max 22
_diffrn_reflns_limit_k_min -18
_diffrn_reflns_limit_l_max 25
_diffrn_reflns_limit_l_min -21
_diffrn_reflns_number 29531
_diffrn_reflns_point_group_measured_fraction_full 0.998
_diffrn_reflns_point_group_measured_fraction_max 0.957
_diffrn_reflns_theta_full 67.684
_diffrn_reflns_theta_max 74.468
_diffrn_reflns_theta_min 3.666
_diffrn_source 'micro-focus sealed X-ray tube'
_diffrn_source_type 'SuperNova (Cu) X-ray Source'
_exptl_absorpt_coefficient_mu 0.538
_exptl_absorpt_correction_T_max 1.00000
_exptl_absorpt_correction_T_min 0.76015
_exptl_absorpt_correction_type multi-scan
_exptl_absorpt_process_details
;
CrysAlisPro 1.171.38.43f (Rigaku Oxford Diffraction, 2015)
Empirical absorption correction using spherical harmonics,
 implemented in SCALE3 ABSPACK scaling algorithm.
;
_exptl_crystal_colour colorless
_exptl_crystal_density_diffrn 1.084
_exptl_crystal_description block
_exptl_crystal_F_000 1542
_exptl_crystal_size_max 0.18
_exptl_crystal_size_mid 0.15
_exptl_crystal_size_min 0.12
_refine_diff_density_max 3.028
_refine_diff_density_min -1.085
_refine_diff_density_rms 0.120
_refine_ls_extinction_method none
_refine_ls_goodness_of_fit_ref 1.668
_refine_ls_hydrogen_treatment constr
_refine_ls_matrix_type full
_refine_ls_number_parameters 957
_refine_ls_number_reflns 16963
_refine_ls_number_restraints 60
_refine_ls_restrained_S_all 1.678
_refine_ls_R_factor_all 0.1589
_refine_ls_R_factor_gt 0.1334
_refine_ls_shift/su_max 0.001
_refine_ls_shift/su_mean 0.000
_refine_ls_structure_factor_coef Fsqd
_refine_ls_weighting_details 'w=1/[\s^2^(Fo^2^)+(0.2000P)^2^] where P=(Fo^2^+2Fc^2^)/3'
_refine_ls_weighting_scheme calc
_refine_ls_wR_factor_gt 0.3915
_refine_ls_wR_factor_ref 0.4254
_reflns_Friedel_coverage 0.000
_reflns_number_gt 12567
_reflns_number_total 16963
_reflns_threshold_expression 'I > 2\s(I)'
_cod_data_source_file c9cc08541f2.cif
_cod_data_source_block exp_495
_cod_depositor_comments 'Adding full bibliography for 7125634--7125637.cif.'
_cod_database_code 7125636
_shelx_shelxl_version_number 2016/6
_shelx_space_group_comment
;
The symmetry employed for this shelxl refinement is uniquely defined
by the following loop, which should always be used as a source of
symmetry information in preference to the above space-group names.
They are only intended as comments.
;
_shelx_estimated_absorpt_t_max 0.938
_shelx_estimated_absorpt_t_min 0.909
_reflns_odcompleteness_completeness 99.88
_reflns_odcompleteness_iscentric 1
_reflns_odcompleteness_theta 66.97
_olex2_refinement_description
;
1. Fixed Uiso
 At 1.2 times of:
  All C(H) groups, All C(H,H) groups
 At 1.5 times of:
  All C(H,H,H) groups
2. Rigid bond restraints
 C026, C02H, C02Q, C4, C6
 with sigma for 1-2 distances of 0.01 and sigma for 1-3 distances of 0.01
 C3A, C3AA, C4AA, C5AA
 with sigma for 1-2 distances of 0.01 and sigma for 1-3 distances of 0.01
3. Uiso/Uaniso restraints and constraints
C026 \\sim C02H \\sim C02Q \\sim C4 \\sim C6: within 2A with sigma of 0.002 and
sigma for terminal atoms of 0.004
C01Y \\sim C02F: within 2A with sigma of 0.001 and sigma for terminal atoms of
0.002
C3A \\sim C3AA \\sim C4AA \\sim C5AA: within 2A with sigma of 0.001 and sigma
for terminal atoms of 0.002
4. Others
 Sof(H02U)=Sof(C1AB)=1-FVAR(1)
 Sof(H02T)=Sof(C1AA)=Sof(H1AB)=Sof(H1AC)=Sof(H1AD)=FVAR(1)
5.a Secondary CH2 refined with riding coordinates:
 C00Q(H00A,H00B), C00T(H00C,H00D), C00V(H00E,H00F), C010(H01A,H01B), C013(H01C,
 H01D), C014(H01E,H01F), C017(H01G,H01H), C018(H01I,H01J), C01B(H01K,H01L),
 C01C(H01M,H01N), C01D(H01O,H01P), C01E(H01Q,H01R), C01H(H01T,H01U), C01I(H01V,
 H01W), C01J(H01X,H01Y), C01K(H01Z,H), C01L(H01,HA), C01M(H0AA,HB), C01N(H1AA,
 HC), C01O(H2AA,HD), C01P(H3AA,HE), C01R(H4AA,HF), C01S(H5AA,HG), C01T(H6AA,HH),
  C01U(H7AA,HI), C01V(H8AA,HJ), C01W(H9AA,HK), C01Y(H0BA,HL), C01Z(H1BA,HM),
 C020(H02A,H02B), C021(H02C,H02D), C022(H3BA,HN), C023(H4BA,HO), C024(H02E,
 H02F), C025(H02G,H02H), C027(H02I,H02J), C02A(H5BA,HP), C02D(H6BA,HQ),
 C02H(H02Y,HR), C02Q(H2BA,HW), C2(H2A,H2B), C4(H4A,H4B)
5.b Aromatic/amide H refined with riding coordinates:
 C00I(H00I), C00J(H00J), C00O(H00O), C00P(H00P), C00X(H00X), C00Y(H00Y),
 C00Z(H00Z), C011(H011), C016(H016), C01G(H01S), C026(H026), C02F(H02T),
 C02F(H02U), C1(H1), C4AA(H4AB), C3A(H3A)
5.c Idealised Me refined as rotating group:
 C028(H02K,H02L,H02M), C02C(H02N,H02O,H02P), C02E(H02Q,H02R,H02S), C02G(H02V,
 H02W,H02X), C02J(H02Z,HS,HT), C02M(H02,HU,HV), C0AA(H0AB,H0AC,H0AD), C6(H6A,
 H6B,H6C), C1AA(H1AB,H1AC,H1AD)
5.d :
 C5AA(H5AB)
;
_olex2_submission_special_instructions 'No special instructions were received'
_oxdiff_exptl_absorpt_empirical_details
;
Empirical correction (ABSPACK) includes:
- Absorption correction using spherical harmonics
- Frame scaling
;
_oxdiff_exptl_absorpt_empirical_full_max 1.686
_oxdiff_exptl_absorpt_empirical_full_min 0.530

loop_
_space_group_symop_operation_xyz
'x, y, z'
'-x, -y, -z'

loop_
_atom_site_label
_atom_site_type_symbol
_atom_site_fract_x
_atom_site_fract_y
_atom_site_fract_z
_atom_site_U_iso_or_equiv
_atom_site_adp_type
_atom_site_occupancy
_atom_site_site_symmetry_order
_atom_site_calc_flag
_atom_site_refinement_flags_posn
_atom_site_refinement_flags_adp
_atom_site_refinement_flags_occupancy
_atom_site_disorder_assembly
_atom_site_disorder_group
O001 O 0.4388(2) 0.50325(17) 0.60439(13) 0.0309(6) Uani 1 1 d . . . . .
O002 O 1.0630(2) 0.41069(16) 0.68693(14) 0.0329(6) Uani 1 1 d . . . . .
O003 O 0.3316(2) 0.45713(16) 0.85286(13) 0.0319(6) Uani 1 1 d . . . . .
O004 O 0.6266(2) 0.57525(16) 0.92270(13) 0.0323(6) Uani 1 1 d . . . . .
O005 O 0.8063(2) 0.63144(17) 0.50216(14) 0.0351(6) Uani 1 1 d . . . . .
O006 O 0.8053(2) 0.31346(16) 0.55950(14) 0.0349(6) Uani 1 1 d . . . . .
O007 O 0.8932(2) 0.66573(16) 0.72385(14) 0.0360(6) Uani 1 1 d . . . . .
O008 O 0.5353(3) 0.21823(18) 0.76220(16) 0.0454(8) Uani 1 1 d . . . . .
O009 O 0.6420(3) 0.25061(18) 0.98983(16) 0.0419(7) Uani 1 1 d . . . . .
O00A O 0.9946(3) 0.3910(2) 0.92773(17) 0.0541(9) Uani 1 1 d . . . . .
C00B C 0.7136(3) 0.4393(2) 0.53965(17) 0.0274(7) Uani 1 1 d . . . . .
C00C C 0.7118(3) 0.3593(2) 0.57074(18) 0.0275(7) Uani 1 1 d . . . . .
C00D C 0.5294(3) 0.4574(2) 0.59080(17) 0.0277(7) Uani 1 1 d . . . . .
C00E C 0.8819(3) 0.5012(2) 0.54691(17) 0.0254(7) Uani 1 1 d . . . . .
C00F C 0.8716(3) 0.5780(2) 0.54866(17) 0.0269(7) Uani 1 1 d . . . . .
C00G C 0.4325(3) 0.3407(2) 0.73913(19) 0.0295(7) Uani 1 1 d . . . . .
C00H C 0.6404(3) 0.3310(2) 0.97463(18) 0.0308(7) Uani 1 1 d . . . . .
C00I C 0.5356(3) 0.4553(2) 0.93604(17) 0.0274(7) Uani 1 1 d . . . . .
H00I H 0.469468 0.484013 0.922222 0.033 Uiso 1 1 calc R . . . .
C00J C 0.3820(3) 0.4022(2) 0.76081(18) 0.0290(7) Uani 1 1 d . . . . .
H00J H 0.347250 0.445410 0.730163 0.035 Uiso 1 1 calc R . . . .
C00K C 0.9914(3) 0.5415(2) 0.64121(17) 0.0260(7) Uani 1 1 d . . . . .
C00L C 0.3829(3) 0.4001(2) 0.82745(18) 0.0263(7) Uani 1 1 d . . . . .
C00M C 0.9995(3) 0.4644(2) 0.63979(18) 0.0262(7) Uani 1 1 d . . . . .
C00N C 0.5265(3) 0.3761(2) 0.62202(18) 0.0302(8) Uani 1 1 d . . . . .
C00O C 0.9272(3) 0.5980(2) 0.59492(18) 0.0281(7) Uani 1 1 d . . . . .
H00O H 0.921473 0.649829 0.594967 0.034 Uiso 1 1 calc R . . . .
C00P C 0.6220(3) 0.4883(2) 0.54922(18) 0.0276(7) Uani 1 1 d . . . . .
H00P H 0.622409 0.542306 0.527702 0.033 Uiso 1 1 calc R . . . .
C00Q C 0.4439(3) 0.5870(2) 0.57663(18) 0.0308(7) Uani 1 1 d . . . . .
H00A H 0.451490 0.602522 0.527939 0.037 Uiso 1 1 calc R . . . .
H00B H 0.507481 0.603352 0.591910 0.037 Uiso 1 1 calc R . . . .
C00R C 0.9965(3) 0.5444(2) 0.76110(18) 0.0288(7) Uani 1 1 d . . . . .
C00S C 0.7273(3) 0.4523(2) 0.96139(17) 0.0310(8) Uani 1 1 d . . . . .
C00T C 0.8174(3) 0.4766(2) 0.49986(18) 0.0275(7) Uani 1 1 d . . . . .
H00C H 0.862520 0.439114 0.482521 0.033 Uiso 1 1 calc R . . . .
H00D H 0.796742 0.522113 0.462219 0.033 Uiso 1 1 calc R . . . .
C00U C 0.6276(3) 0.4948(2) 0.93933(17) 0.0292(7) Uani 1 1 d . . . . .
C00V C 1.0545(3) 0.5632(2) 0.69082(18) 0.0296(7) Uani 1 1 d . . . . .
H00E H 1.065202 0.619109 0.673570 0.036 Uiso 1 1 calc R . . . .
H00F H 1.127172 0.535300 0.693894 0.036 Uiso 1 1 calc R . . . .
C00W C 0.4353(3) 0.3357(2) 0.87427(18) 0.0278(7) Uani 1 1 d . . . . .
C00X C 0.9470(3) 0.4450(2) 0.59246(18) 0.0266(7) Uani 1 1 d . . . . .
H00X H 0.955383 0.393617 0.591118 0.032 Uiso 1 1 calc R . . . .
C00Y C 0.7326(3) 0.3706(3) 0.97901(19) 0.0342(8) Uani 1 1 d . . . . .
H00Y H 0.798022 0.341686 0.993942 0.041 Uiso 1 1 calc R . . . .
C00Z C 0.6177(3) 0.3274(2) 0.61162(18) 0.0295(7) Uani 1 1 d . . . . .
H00Z H 0.616666 0.273232 0.631816 0.035 Uiso 1 1 calc R . . . .
C010 C 0.2986(3) 0.5310(2) 0.80638(18) 0.0294(7) Uani 1 1 d . . . . .
H01A H 0.250513 0.523689 0.775054 0.035 Uiso 1 1 calc R . . . .
H01B H 0.363184 0.556590 0.781059 0.035 Uiso 1 1 calc R . . . .
C011 C 0.4859(3) 0.2744(2) 0.85282(19) 0.0307(7) Uani 1 1 d . . . . .
H011 H 0.520321 0.231118 0.883590 0.037 Uiso 1 1 calc R . . . .
C012 C 0.5417(3) 0.3740(2) 0.95309(17) 0.0280(7) Uani 1 1 d . . . . .
C013 C 0.4412(3) 0.3337(2) 0.94622(17) 0.0289(7) Uani 1 1 d . . . . .
H01C H 0.445690 0.279437 0.975367 0.035 Uiso 1 1 calc R . . . .
H01D H 0.374218 0.359864 0.960224 0.035 Uiso 1 1 calc R . . . .
C014 C 0.3386(3) 0.6254(2) 0.59932(19) 0.0339(8) Uani 1 1 d . . . . .
H01E H 0.330789 0.608281 0.648052 0.041 Uiso 1 1 calc R . . . .
H01F H 0.275658 0.608844 0.583589 0.041 Uiso 1 1 calc R . . . .
C015 C 0.9172(3) 0.5985(2) 0.77633(18) 0.0311(8) Uani 1 1 d . . . . .
C016 C 0.8667(3) 0.5831(2) 0.84098(19) 0.0323(8) Uani 1 1 d . . . . .
H016 H 0.814656 0.620096 0.850612 0.039 Uiso 1 1 calc R . . . .
C017 C 0.2376(3) 0.5810(2) 0.84580(19) 0.0321(8) Uani 1 1 d . . . . .
H01G H 0.286313 0.587288 0.877263 0.038 Uiso 1 1 calc R . . . .
H01H H 0.174064 0.554278 0.871488 0.038 Uiso 1 1 calc R . . . .
C018 C 0.5335(3) 0.6197(2) 0.88896(19) 0.0317(8) Uani 1 1 d . . . . .
H01I H 0.466583 0.608986 0.918614 0.038 Uiso 1 1 calc R . . . .
H01J H 0.524066 0.604922 0.849579 0.038 Uiso 1 1 calc R . . . .
C019 C 0.4860(3) 0.2768(2) 0.7864(2) 0.0343(8) Uani 1 1 d . . . . .
C01A C 0.8930(3) 0.5130(3) 0.89165(19) 0.0351(8) Uani 1 1 d . . . . .
C01B C 0.7641(3) 0.7021(2) 0.5148(2) 0.0348(8) Uani 1 1 d . . . . .
H01K H 0.823795 0.736185 0.509711 0.042 Uiso 1 1 calc R . . . .
H01L H 0.730551 0.690271 0.560297 0.042 Uiso 1 1 calc R . . . .
C01C C 0.5530(3) 0.7059(2) 0.8684(2) 0.0358(8) Uani 1 1 d . . . . .
H01M H 0.624647 0.714899 0.843480 0.043 Uiso 1 1 calc R . . . .
H01N H 0.554599 0.721319 0.908278 0.043 Uiso 1 1 calc R . . . .
C01D C 1.0810(3) 0.3329(2) 0.6844(2) 0.0347(8) Uani 1 1 d . . . . .
H01O H 1.123560 0.332678 0.643108 0.042 Uiso 1 1 calc R . . . .
H01P H 1.010633 0.310998 0.685740 0.042 Uiso 1 1 calc R . . . .
C01E C 0.4269(3) 0.3422(2) 0.66744(19) 0.0330(8) Uani 1 1 d . . . . .
H01Q H 0.360343 0.373188 0.649628 0.040 Uiso 1 1 calc R . . . .
H01R H 0.421127 0.288982 0.667135 0.040 Uiso 1 1 calc R . . . .
C01F C 0.9723(3) 0.4594(3) 0.8765(2) 0.0352(8) Uani 1 1 d . . . . .
C01G C 1.0240(3) 0.4755(2) 0.81143(19) 0.0336(8) Uani 1 1 d . . . . .
H01S H 1.077567 0.439307 0.802012 0.040 Uiso 1 1 calc R . . . .
C01H C 1.1440(3) 0.2845(3) 0.7445(2) 0.0385(9) Uani 1 1 d . . . . .
H01T H 1.208692 0.311308 0.746080 0.046 Uiso 1 1 calc R . . . .
H01U H 1.097087 0.280412 0.785236 0.046 Uiso 1 1 calc R . . . .
C01I C 0.8203(3) 0.2357(2) 0.6038(2) 0.0364(8) Uani 1 1 d . . . . .
H01V H 0.766795 0.202961 0.596792 0.044 Uiso 1 1 calc R . . . .
H01W H 0.809893 0.235414 0.650075 0.044 Uiso 1 1 calc R . . . .
C01J C 0.9368(3) 0.2044(3) 0.5895(2) 0.0397(9) Uani 1 1 d . . . . .
H01X H 0.989354 0.238827 0.594920 0.048 Uiso 1 1 calc R . . . .
H01Y H 0.945823 0.204308 0.543356 0.048 Uiso 1 1 calc R . . . .
C01K C 0.1985(3) 0.6616(2) 0.8001(2) 0.0349(8) Uani 1 1 d . . . . .
H01Z H 0.156770 0.654881 0.765607 0.042 Uiso 1 1 calc R . . . .
H H 0.262762 0.690030 0.777970 0.042 Uiso 1 1 calc R . . . .
C01L C 0.8308(3) 0.4942(3) 0.96061(19) 0.0376(9) Uani 1 1 d . . . . .
H01 H 0.809898 0.542545 0.971035 0.045 Uiso 1 1 calc R . . . .
HA H 0.878531 0.461004 0.994515 0.045 Uiso 1 1 calc R . . . .
C01M C 0.6789(3) 0.7422(3) 0.4651(2) 0.0394(9) Uani 1 1 d . . . . .
H0AA H 0.619820 0.707483 0.470937 0.047 Uiso 1 1 calc R . . . .
HB H 0.713095 0.751838 0.419917 0.047 Uiso 1 1 calc R . . . .
C01N C 0.3386(4) 0.7144(3) 0.5728(2) 0.0405(9) Uani 1 1 d . . . . .
H1AA H 0.400204 0.730735 0.589975 0.049 Uiso 1 1 calc R . . . .
HC H 0.349894 0.731029 0.524198 0.049 Uiso 1 1 calc R . . . .
C01O C 0.8103(4) 0.7214(2) 0.7369(2) 0.0384(9) Uani 1 1 d . . . . .
H2AA H 0.835094 0.744045 0.768501 0.046 Uiso 1 1 calc R . . . .
HD H 0.742442 0.695938 0.756061 0.046 Uiso 1 1 calc R . . . .
C01P C 0.7901(4) 0.7849(3) 0.6709(2) 0.0428(9) Uani 1 1 d . . . . .
H3AA H 0.732367 0.822553 0.678990 0.051 Uiso 1 1 calc R . . . .
HE H 0.762591 0.761100 0.640855 0.051 Uiso 1 1 calc R . . . .
N01Q N 0.5783(5) 0.6322(4) 0.7124(3) 0.0756(15) Uani 1 1 d . . . . .
C01R C 0.4636(3) 0.7564(3) 0.8253(2) 0.0414(9) Uani 1 1 d . . . . .
H4AA H 0.393232 0.751123 0.851834 0.050 Uiso 1 1 calc R . . . .
HF H 0.456874 0.737048 0.787986 0.050 Uiso 1 1 calc R . . . .
C01S C 1.1807(4) 0.2031(3) 0.7424(2) 0.0440(10) Uani 1 1 d . . . . .
H5AA H 1.227444 0.207604 0.701526 0.053 Uiso 1 1 calc R . . . .
HG H 1.115712 0.176862 0.740238 0.053 Uiso 1 1 calc R . . . .
C01T C 0.9618(4) 0.1211(3) 0.6365(3) 0.0456(10) Uani 1 1 d . . . . .
H6AA H 0.947869 0.120821 0.682688 0.055 Uiso 1 1 calc R . . . .
HH H 0.911637 0.086349 0.629193 0.055 Uiso 1 1 calc R . . . .
C01U C 0.6297(4) 0.8197(3) 0.4731(3) 0.0489(11) Uani 1 1 d . . . . .
H7AA H 0.594628 0.809933 0.518127 0.059 Uiso 1 1 calc R . . . .
HI H 0.688908 0.854119 0.467922 0.059 Uiso 1 1 calc R . . . .
C01V C 0.1261(4) 0.7108(3) 0.8371(3) 0.0468(10) Uani 1 1 d . . . . .
H8AA H 0.061512 0.682605 0.859105 0.056 Uiso 1 1 calc R . . . .
HJ H 0.167590 0.717623 0.871625 0.056 Uiso 1 1 calc R . . . .
C01W C 0.2321(4) 0.7552(3) 0.5923(3) 0.0502(11) Uani 1 1 d . . . . .
H9AA H 0.219751 0.737778 0.640899 0.060 Uiso 1 1 calc R . . . .
HK H 0.170537 0.740009 0.574201 0.060 Uiso 1 1 calc R . . . .
C01X C 0.6246(5) 0.5753(5) 0.7118(3) 0.0602(14) Uani 1 1 d . . . . .
C01Y C 0.8909(6) 0.8287(4) 0.6361(3) 0.0705(13) Uani 1 1 d . U . . .
H0BA H 0.916167 0.854776 0.665110 0.085 Uiso 1 1 calc R . . . .
HL H 0.949919 0.790811 0.629926 0.085 Uiso 1 1 calc R . . . .
C01Z C 1.0810(4) 0.0890(3) 0.6266(3) 0.0521(11) Uani 1 1 d . . . . .
H1BA H 1.131371 0.123196 0.634588 0.062 Uiso 1 1 calc R . . . .
HM H 1.095406 0.089630 0.580390 0.062 Uiso 1 1 calc R . . . .
C020 C 0.7400(5) 0.2044(3) 1.0145(3) 0.0550(12) Uani 1 1 d . . . . .
H02A H 0.762634 0.217346 1.052338 0.066 Uiso 1 1 calc R . . . .
H02B H 0.800016 0.213782 0.979621 0.066 Uiso 1 1 calc R . . . .
C021 C 0.4868(5) 0.8429(3) 0.7977(3) 0.0601(14) Uani 1 1 d . . . . .
H02C H 0.557578 0.848169 0.771594 0.072 Uiso 1 1 calc R . . . .
H02D H 0.492305 0.862519 0.834935 0.072 Uiso 1 1 calc R . . . .
C022 C 0.7691(5) 0.3689(4) 0.7649(3) 0.0651(16) Uani 1 1 d . . . . .
H3BA H 0.834979 0.381969 0.734682 0.078 Uiso 1 1 calc R . . . .
HN H 0.719674 0.345911 0.744149 0.078 Uiso 1 1 calc R . . . .
C023 C 0.7127(4) 0.4429(4) 0.7744(3) 0.0581(14) Uani 1 1 d . . . . .
H4BA H 0.645351 0.430507 0.803319 0.070 Uiso 1 1 calc R . . . .
HO H 0.761143 0.465599 0.796061 0.070 Uiso 1 1 calc R . . . .
C024 C 1.2432(5) 0.1524(3) 0.8014(4) 0.0712(18) Uani 1 1 d . . . . .
H02E H 1.302391 0.181797 0.807034 0.085 Uiso 1 1 calc R . . . .
H02F H 1.193171 0.142582 0.841530 0.085 Uiso 1 1 calc R . . . .
C025 C 0.5890(5) 0.1525(3) 0.8093(3) 0.0623(16) Uani 1 1 d . . . . .
H02G H 0.534782 0.123258 0.842651 0.075 Uiso 1 1 calc R . . . .
H02H H 0.641538 0.170177 0.832250 0.075 Uiso 1 1 calc R . . . .
C026 C 1.0915(6) 0.3461(5) 0.9239(4) 0.0931(18) Uani 1 1 d . U . . .
H026 H 1.138348 0.351464 0.885285 0.112 Uiso 1 1 calc R . . . .
C027 C 0.5448(6) 0.8608(4) 0.4224(4) 0.0751(18) Uani 1 1 d . . . . .
H02I H 0.483704 0.827465 0.429043 0.090 Uiso 1 1 calc R . . . .
H02J H 0.578791 0.868348 0.377412 0.090 Uiso 1 1 calc R . . . .
C028 C 0.0881(5) 0.7908(4) 0.7910(4) 0.0722(17) Uani 1 1 d . . . . .
H02K H 0.065971 0.785595 0.750229 0.108 Uiso 1 1 calc GR . . . .
H02L H 0.147883 0.824969 0.780625 0.108 Uiso 1 1 calc GR . . . .
H02M H 0.026387 0.812558 0.812834 0.108 Uiso 1 1 calc GR . . . .
N029 N 0.8925(6) 0.1790(5) 0.8138(5) 0.109(3) Uani 1 1 d . . . . .
C02A C 0.6850(6) 0.5010(5) 0.7085(3) 0.0733(18) Uani 1 1 d . . . . .
H5BA H 0.753403 0.513736 0.680675 0.088 Uiso 1 1 calc R . . . .
HP H 0.640406 0.476258 0.686323 0.088 Uiso 1 1 calc R . . . .
C02B C 0.8542(5) 0.2374(5) 0.8213(4) 0.079(2) Uani 1 1 d . . . . .
C02C C 0.2343(6) 0.8443(4) 0.5668(4) 0.0768(19) Uani 1 1 d . . . . .
H02N H 0.251029 0.861618 0.519030 0.115 Uiso 1 1 calc GR . . . .
H02O H 0.290107 0.860033 0.588193 0.115 Uiso 1 1 calc GR . . . .
H02P H 0.163177 0.867630 0.577071 0.115 Uiso 1 1 calc GR . . . .
C02D C 0.8018(6) 0.3090(5) 0.8303(4) 0.0766(19) Uani 1 1 d . . . . .
H6BA H 0.852446 0.331628 0.850715 0.092 Uiso 1 1 calc R . . . .
HQ H 0.736225 0.296652 0.860906 0.092 Uiso 1 1 calc R . . . .
C02E C 1.1040(6) 0.0050(4) 0.6737(4) 0.0749(18) Uani 1 1 d . . . . .
H02Q H 1.180117 -0.012130 0.666472 0.112 Uiso 1 1 calc GR . . . .
H02R H 1.056654 -0.029551 0.664567 0.112 Uiso 1 1 calc GR . . . .
H02S H 1.089466 0.004000 0.719525 0.112 Uiso 1 1 calc GR . . . .
C02F C 0.8713(6) 0.8884(4) 0.5695(3) 0.0732(13) Uani 1 1 d . U . . .
H02T H 0.809418 0.885225 0.547951 0.088 Uiso 0.348(15) 1 calc R . P A 1
H02U H 0.913789 0.883867 0.531638 0.088 Uiso 0.652(15) 1 calc R . P A 2
C02G C 0.3969(7) 0.8929(4) 0.7535(5) 0.092(3) Uani 1 1 d . . . . .
H02V H 0.393854 0.875575 0.715236 0.138 Uiso 1 1 calc GR . . . .
H02W H 0.413906 0.947062 0.738653 0.138 Uiso 1 1 calc GR . . . .
H02X H 0.326435 0.887357 0.778940 0.138 Uiso 1 1 calc GR . . . .
C02H C 1.1106(7) 0.2859(5) 0.9927(5) 0.1006(17) Uani 1 1 d . U . . .
H02Y H 1.140182 0.311251 1.020932 0.121 Uiso 1 1 calc R . . . .
HR H 1.040516 0.265521 1.014117 0.121 Uiso 1 1 calc R . . . .
C02J C 1.2916(7) 0.0766(4) 0.7964(5) 0.105(3) Uani 1 1 d . . . . .
H02Z H 1.339239 0.085152 0.755923 0.157 Uiso 1 1 calc GR . . . .
HS H 1.233412 0.044545 0.795444 0.157 Uiso 1 1 calc GR . . . .
HT H 1.333997 0.050325 0.834538 0.157 Uiso 1 1 calc GR . . . .
C02K C 0.7109(9) 0.1188(4) 1.0363(6) 0.118(4) Uani 1 1 d . . . . .
C02M C 0.4998(8) 0.9406(5) 0.4288(6) 0.118(4) Uani 1 1 d . . . . .
H02 H 0.436653 0.959724 0.402486 0.178 Uiso 1 1 calc GR . . . .
HU H 0.556378 0.977397 0.412822 0.178 Uiso 1 1 calc GR . . . .
HV H 0.478104 0.934884 0.475069 0.178 Uiso 1 1 calc GR . . . .
C02Q C 1.1899(8) 0.2195(6) 0.9860(5) 0.1098(18) Uani 1 1 d . U . . .
H2BA H 1.152972 0.187324 0.966719 0.132 Uiso 1 1 calc R . . . .
HW H 1.252067 0.240996 0.955053 0.132 Uiso 1 1 calc R . . . .
C1 C 0.9037(10) 0.0769(7) 1.0936(6) 0.117(3) Uani 1 1 d . . . . .
H1 H 0.887051 0.119389 1.109683 0.141 Uiso 1 1 calc R . . . .
C2 C 0.8471(11) 0.0742(7) 1.0377(8) 0.145(5) Uani 1 1 d . . . . .
H2A H 0.844083 0.019806 1.040027 0.173 Uiso 1 1 calc R . . . .
H2B H 0.888889 0.100815 0.996238 0.173 Uiso 1 1 calc R . . . .
C0AA C 0.9840(10) 0.0174(8) 1.1252(7) 0.144(5) Uani 1 1 d . . . . .
H0AB H 0.964873 -0.032394 1.123554 0.216 Uiso 1 1 calc GR . . . .
H0AC H 0.985881 0.015122 1.171211 0.216 Uiso 1 1 calc GR . . . .
H0AD H 1.055555 0.029127 1.102253 0.216 Uiso 1 1 calc GR . . . .
C4 C 1.2326(9) 0.1691(6) 1.0507(6) 0.1176(19) Uani 1 1 d . U . . .
H4A H 1.171574 0.146582 1.082147 0.141 Uiso 1 1 calc R . . . .
H4B H 1.271727 0.200020 1.070100 0.141 Uiso 1 1 calc R . . . .
C6 C 1.3147(10) 0.1008(7) 1.0364(6) 0.132(3) Uani 1 1 d . U . . .
H6A H 1.330823 0.112584 0.988790 0.197 Uiso 1 1 calc GR . . . .
H6B H 1.280358 0.051676 1.054036 0.197 Uiso 1 1 calc GR . . . .
H6C H 1.382337 0.096952 1.057679 0.197 Uiso 1 1 calc GR . . . .
C1AA C 0.9418(12) 0.9496(8) 0.5376(7) 0.051(4) Uani 0.348(15) 1 d . . P A 1
H1AB H 0.951780 0.977820 0.567897 0.076 Uiso 0.348(15) 1 calc GR . P A 1
H1AC H 0.909169 0.984827 0.498209 0.076 Uiso 0.348(15) 1 calc GR . P A 1
H1AD H 1.012378 0.927688 0.524800 0.076 Uiso 0.348(15) 1 calc GR . P A 1
C1AB C 0.7948(10) 0.9481(6) 0.5625(6) 0.079(3) Uani 0.652(15) 1 d . . P A 2
C2AA C 0.6485(9) 0.1010(4) 0.7710(5) 0.122(4) Uani 1 1 d . . . . .
C4AA C 0.7530(9) -0.0356(6) 0.7584(6) 0.1100(18) Uani 1 1 d . U . . .
H4AB H 0.796092 0.001560 0.763824 0.132 Uiso 1 1 calc R . . . .
C3AA C 0.6866(9) 0.0082(6) 0.7128(6) 0.1089(18) Uani 1 1 d . U . . .
C3A C 0.6126(14) 0.0550(9) 0.7527(8) 0.1082(19) Uani 0.67(2) 1 d . U . B 2
H3A H 0.537692 0.045992 0.762209 0.130 Uiso 1 1 calc R . . B 2
C5AA C 0.7925(9) -0.0983(7) 0.7988(6) 0.1146(19) Uani 1 1 d . U . . .
H5AB H 0.821740 -0.144579 0.828710 0.138 Uiso 1 1 calc R . . . .

loop_
_atom_site_aniso_label
_atom_site_aniso_U_11
_atom_site_aniso_U_22
_atom_site_aniso_U_33
_atom_site_aniso_U_23
_atom_site_aniso_U_13
_atom_site_aniso_U_12
O001 0.0230(12) 0.0432(15) 0.0316(13) -0.0200(11) 0.0042(9) -0.0044(10)
O002 0.0283(12) 0.0351(14) 0.0392(14) -0.0159(11) -0.0076(10) -0.0017(10)
O003 0.0337(13) 0.0378(14) 0.0276(12) -0.0173(11) 0.0012(10) 0.0018(10)
O004 0.0340(13) 0.0351(14) 0.0300(13) -0.0121(11) -0.0009(10) -0.0087(10)
O005 0.0393(14) 0.0363(14) 0.0351(14) -0.0185(11) -0.0104(11) 0.0049(11)
O006 0.0312(13) 0.0367(14) 0.0380(14) -0.0167(12) 0.0097(11) -0.0040(11)
O007 0.0450(15) 0.0338(14) 0.0293(13) -0.0124(11) 0.0070(11) -0.0047(11)
O008 0.0585(18) 0.0365(15) 0.0466(17) -0.0252(13) 0.0152(14) -0.0070(13)
O009 0.0423(16) 0.0372(15) 0.0497(17) -0.0182(13) -0.0104(13) 0.0037(12)
O00A 0.0370(16) 0.069(2) 0.0381(16) 0.0057(15) 0.0057(12) -0.0032(14)
C00B 0.0212(15) 0.0419(19) 0.0249(16) -0.0174(14) -0.0004(12) -0.0073(13)
C00C 0.0228(15) 0.0374(18) 0.0283(17) -0.0185(14) 0.0016(12) -0.0058(13)
C00D 0.0200(15) 0.0434(19) 0.0265(16) -0.0199(14) -0.0008(12) -0.0051(13)
C00E 0.0177(14) 0.0351(17) 0.0272(16) -0.0153(14) 0.0034(12) -0.0060(12)
C00F 0.0214(15) 0.0341(18) 0.0270(16) -0.0131(14) -0.0001(12) -0.0004(12)
C00G 0.0220(15) 0.0399(19) 0.0324(18) -0.0188(15) 0.0071(13) -0.0136(13)
C00H 0.0343(18) 0.0356(19) 0.0242(16) -0.0131(14) -0.0003(13) 0.0007(14)
C00I 0.0254(16) 0.0356(18) 0.0238(16) -0.0136(13) 0.0036(12) -0.0054(13)
C00J 0.0230(15) 0.0397(19) 0.0290(17) -0.0172(15) 0.0033(12) -0.0086(13)
C00K 0.0174(14) 0.0354(18) 0.0282(16) -0.0151(14) 0.0028(12) -0.0032(12)
C00L 0.0221(15) 0.0317(17) 0.0299(17) -0.0165(14) 0.0029(12) -0.0062(12)
C00M 0.0148(14) 0.0357(18) 0.0310(17) -0.0141(14) -0.0009(12) -0.0042(12)
C00N 0.0251(16) 0.045(2) 0.0297(17) -0.0226(15) 0.0010(13) -0.0114(14)
C00O 0.0254(16) 0.0336(17) 0.0295(17) -0.0162(14) 0.0019(13) -0.0039(13)
C00P 0.0244(16) 0.0361(18) 0.0274(16) -0.0163(14) 0.0013(12) -0.0076(13)
C00Q 0.0260(16) 0.043(2) 0.0280(17) -0.0176(15) -0.0010(13) -0.0034(14)
C00R 0.0234(16) 0.0408(19) 0.0280(17) -0.0162(15) 0.0015(12) -0.0153(13)
C00S 0.0266(17) 0.047(2) 0.0206(15) -0.0123(14) 0.0021(12) -0.0083(14)
C00T 0.0214(15) 0.0375(18) 0.0279(16) -0.0168(14) 0.0017(12) -0.0038(13)
C00U 0.0294(17) 0.0371(19) 0.0239(16) -0.0133(14) 0.0025(13) -0.0080(14)
C00V 0.0239(16) 0.0403(19) 0.0279(17) -0.0132(14) 0.0004(13) -0.0118(13)
C00W 0.0257(16) 0.0339(18) 0.0282(17) -0.0151(14) 0.0034(12) -0.0111(13)
C00X 0.0177(14) 0.0330(17) 0.0335(18) -0.0174(14) 0.0019(12) -0.0035(12)
C00Y 0.0281(17) 0.048(2) 0.0272(17) -0.0132(16) -0.0011(13) -0.0009(15)
C00Z 0.0271(17) 0.0377(18) 0.0300(17) -0.0187(15) 0.0036(13) -0.0099(14)
C010 0.0244(16) 0.0361(18) 0.0301(17) -0.0131(14) -0.0020(13) -0.0042(13)
C011 0.0308(17) 0.0300(17) 0.0338(18) -0.0144(14) 0.0041(14) -0.0059(13)
C012 0.0271(16) 0.0370(18) 0.0243(16) -0.0158(14) 0.0032(12) -0.0066(13)
C013 0.0302(17) 0.0340(18) 0.0256(17) -0.0129(14) -0.0002(13) -0.0071(13)
C014 0.0322(18) 0.043(2) 0.0304(18) -0.0178(16) 0.0015(14) -0.0043(15)
C015 0.0327(18) 0.0382(19) 0.0257(17) -0.0127(15) 0.0018(13) -0.0137(15)
C016 0.0281(17) 0.043(2) 0.0310(18) -0.0174(16) 0.0032(14) -0.0113(14)
C017 0.0294(17) 0.041(2) 0.0293(17) -0.0166(15) -0.0035(13) 0.0014(14)
C018 0.0333(18) 0.0360(19) 0.0301(18) -0.0146(15) -0.0012(13) -0.0096(14)
C019 0.0367(19) 0.0361(19) 0.037(2) -0.0223(16) 0.0110(15) -0.0121(15)
C01A 0.0311(18) 0.051(2) 0.0270(18) -0.0151(16) 0.0024(14) -0.0160(16)
C01B 0.0337(19) 0.0360(19) 0.038(2) -0.0166(16) -0.0056(15) -0.0006(15)
C01C 0.044(2) 0.036(2) 0.0325(19) -0.0175(16) 0.0032(15) -0.0102(16)
C01D 0.0306(18) 0.037(2) 0.039(2) -0.0157(16) -0.0014(14) 0.0007(14)
C01E 0.0295(17) 0.046(2) 0.0339(19) -0.0261(16) 0.0067(14) -0.0146(15)
C01F 0.0223(16) 0.049(2) 0.0324(19) -0.0083(16) 0.0006(13) -0.0102(15)
C01G 0.0296(17) 0.043(2) 0.0306(18) -0.0136(16) 0.0002(14) -0.0102(15)
C01H 0.0268(18) 0.042(2) 0.047(2) -0.0117(18) -0.0062(15) -0.0069(15)
C01I 0.0334(19) 0.0346(19) 0.044(2) -0.0181(17) 0.0064(15) -0.0051(15)
C01J 0.034(2) 0.044(2) 0.047(2) -0.0245(19) 0.0070(16) -0.0055(16)
C01K 0.0291(18) 0.039(2) 0.040(2) -0.0158(16) -0.0078(14) -0.0019(14)
C01L 0.0287(18) 0.059(3) 0.0261(18) -0.0131(17) 0.0011(14) -0.0141(16)
C01M 0.037(2) 0.040(2) 0.040(2) -0.0121(17) -0.0069(16) 0.0027(16)
C01N 0.040(2) 0.043(2) 0.040(2) -0.0182(18) 0.0068(16) -0.0059(17)
C01O 0.045(2) 0.038(2) 0.036(2) -0.0175(17) 0.0011(16) -0.0038(16)
C01P 0.056(3) 0.038(2) 0.036(2) -0.0155(17) 0.0003(18) -0.0016(18)
N01Q 0.073(3) 0.106(5) 0.058(3) -0.036(3) -0.004(2) -0.016(3)
C01R 0.038(2) 0.037(2) 0.054(3) -0.0211(19) -0.0009(17) -0.0045(16)
C01S 0.033(2) 0.040(2) 0.054(3) -0.0104(19) 0.0023(17) 0.0024(16)
C01T 0.046(2) 0.042(2) 0.052(3) -0.022(2) 0.0048(19) -0.0025(18)
C01U 0.041(2) 0.042(2) 0.059(3) -0.012(2) -0.0015(19) 0.0045(18)
C01V 0.043(2) 0.050(2) 0.056(3) -0.029(2) -0.0135(19) 0.0091(18)
C01W 0.057(3) 0.040(2) 0.049(3) -0.0132(19) 0.007(2) 0.0057(19)
C01X 0.053(3) 0.096(5) 0.040(3) -0.028(3) -0.002(2) -0.025(3)
C01Y 0.097(3) 0.056(2) 0.055(2) -0.005(2) -0.005(2) -0.034(2)
C01Z 0.048(3) 0.048(3) 0.065(3) -0.030(2) -0.002(2) 0.010(2)
C020 0.062(3) 0.054(3) 0.054(3) -0.027(2) -0.021(2) 0.021(2)
C021 0.060(3) 0.034(2) 0.088(4) -0.020(2) -0.012(3) -0.001(2)
C022 0.057(3) 0.103(5) 0.050(3) -0.042(3) 0.019(2) -0.035(3)
C023 0.053(3) 0.093(4) 0.042(2) -0.037(3) 0.008(2) -0.030(3)
C024 0.057(3) 0.042(3) 0.104(5) 0.000(3) -0.035(3) -0.004(2)
C025 0.087(4) 0.033(2) 0.061(3) -0.020(2) 0.034(3) -0.001(2)
C026 0.083(3) 0.075(3) 0.087(3) 0.005(3) 0.029(3) 0.016(3)
C027 0.065(4) 0.059(3) 0.084(4) -0.002(3) -0.014(3) 0.019(3)
C028 0.066(3) 0.050(3) 0.099(5) -0.026(3) -0.018(3) 0.024(3)
N029 0.086(5) 0.115(6) 0.126(6) -0.046(5) 0.035(4) -0.022(4)
C02A 0.077(4) 0.112(6) 0.037(3) -0.030(3) 0.001(2) -0.020(4)
C02B 0.054(3) 0.104(6) 0.086(5) -0.044(4) 0.024(3) -0.020(3)
C02C 0.081(4) 0.049(3) 0.093(5) -0.021(3) 0.014(4) 0.006(3)
C02D 0.070(4) 0.108(6) 0.067(4) -0.049(4) 0.006(3) -0.019(4)
C02E 0.067(4) 0.054(3) 0.102(5) -0.028(3) -0.007(3) 0.015(3)
C02F 0.099(3) 0.059(2) 0.057(2) -0.003(2) -0.006(2) -0.035(2)
C02G 0.092(5) 0.042(3) 0.133(7) -0.015(4) -0.029(5) 0.017(3)
C02H 0.090(3) 0.082(3) 0.096(3) 0.005(2) 0.025(2) 0.013(2)
C02J 0.074(4) 0.058(4) 0.141(8) 0.012(4) 0.002(5) 0.023(3)
C02K 0.160(8) 0.046(3) 0.179(9) -0.061(5) -0.125(8) 0.044(4)
C02M 0.098(6) 0.069(5) 0.149(9) 0.007(5) -0.014(6) 0.040(4)
C02Q 0.099(3) 0.090(3) 0.106(3) 0.004(3) 0.018(3) 0.009(2)
C1 0.127(8) 0.120(8) 0.114(8) -0.051(7) -0.031(6) 0.015(6)
C2 0.173(11) 0.082(6) 0.197(13) -0.051(7) -0.097(10) 0.013(7)
C0AA 0.129(9) 0.133(10) 0.148(11) -0.003(8) -0.060(8) -0.003(8)
C4 0.107(3) 0.097(3) 0.114(3) 0.003(3) 0.015(3) 0.008(3)
C6 0.117(4) 0.110(4) 0.134(5) 0.000(4) 0.010(4) 0.009(4)
C1AA 0.061(9) 0.041(7) 0.044(7) 0.004(5) -0.014(6) -0.028(6)
C1AB 0.093(8) 0.054(5) 0.085(7) -0.015(5) -0.009(6) 0.000(5)
C2AA 0.200(10) 0.037(3) 0.118(6) -0.039(4) 0.112(7) -0.031(4)
C4AA 0.118(4) 0.094(4) 0.121(5) -0.036(3) -0.008(3) -0.012(3)
C3AA 0.117(4) 0.093(4) 0.120(5) -0.037(3) -0.006(3) -0.011(3)
C3A 0.117(4) 0.092(4) 0.119(5) -0.038(3) -0.006(3) -0.010(3)
C5AA 0.121(4) 0.096(4) 0.126(5) -0.036(3) -0.006(4) -0.008(3)

loop_
_atom_type_symbol
_atom_type_description
_atom_type_scat_dispersion_real
_atom_type_scat_dispersion_imag
_atom_type_scat_source
C C 0.0181 0.0091 'International Tables Vol C Tables 4.2.6.8 and 6.1.1.4'
H H 0.0000 0.0000 'International Tables Vol C Tables 4.2.6.8 and 6.1.1.4'
N N 0.0311 0.0180 'International Tables Vol C Tables 4.2.6.8 and 6.1.1.4'
O O 0.0492 0.0322 'International Tables Vol C Tables 4.2.6.8 and 6.1.1.4'

loop_
_geom_angle_atom_site_label_1
_geom_angle_atom_site_label_2
_geom_angle_atom_site_label_3
_geom_angle
C00D O001 C00Q 117.3(3)
C00M O002 C01D 118.5(3)
C00L O003 C010 117.9(3)
C00U O004 C018 116.6(3)
C00F O005 C01B 118.3(3)
C00C O006 C01I 118.3(3)
C015 O007 C01O 117.5(3)
C019 O008 C025 116.6(4)
C00H O009 C020 118.5(4)
C026 O00A C01F 119.8(4)
C00C C00B C00P 119.4(3)
C00C C00B C00T 121.7(3)
C00P C00B C00T 118.7(3)
O006 C00C C00Z 122.9(3)
C00B C00C O006 116.8(3)
C00B C00C C00Z 120.2(3)
O001 C00D C00N 116.6(3)
O001 C00D C00P 123.2(3)
C00P C00D C00N 120.2(3)
C00F C00E C00T 121.2(3)
C00F C00E C00X 119.0(3)
C00X C00E C00T 119.6(3)
O005 C00F C00E 116.5(3)
O005 C00F C00O 123.5(3)
C00E C00F C00O 120.0(3)
C00J C00G C019 118.0(3)
C00J C00G C01E 120.8(4)
C019 C00G C01E 121.2(3)
O009 C00H C00Y 123.5(4)
O009 C00H C012 116.9(3)
C012 C00H C00Y 119.6(4)
C00U C00I H00I 119.5
C012 C00I H00I 119.5
C012 C00I C00U 120.9(3)
C00G C00J H00J 119.3
C00L C00J C00G 121.3(4)
C00L C00J H00J 119.3
C00M C00K C00O 118.4(3)
C00M C00K C00V 120.2(3)
C00O C00K C00V 121.3(3)
O003 C00L C00J 124.5(3)
O003 C00L C00W 115.3(3)
C00J C00L C00W 120.2(3)
O002 C00M C00K 116.1(3)
O002 C00M C00X 123.3(3)
C00X C00M C00K 120.5(3)
C00D C00N C01E 120.4(3)
C00Z C00N C00D 118.8(3)
C00Z C00N C01E 120.8(4)
C00F C00O C00K 121.1(3)
C00F C00O H00O 119.5
C00K C00O H00O 119.5
C00B C00P C00D 120.8(3)
C00B C00P H00P 119.6
C00D C00P H00P 119.6
O001 C00Q H00A 110.0
O001 C00Q H00B 110.0
O001 C00Q C014 108.4(3)
H00A C00Q H00B 108.4
C014 C00Q H00A 110.0
C014 C00Q H00B 110.0
C015 C00R C00V 120.0(3)
C01G C00R C00V 121.2(3)
C01G C00R C015 118.7(3)
C00U C00S C01L 121.0(4)
C00Y C00S C00U 118.5(3)
C00Y C00S C01L 120.2(4)
C00B C00T H00C 110.1
C00B C00T H00D 110.1
C00E C00T C00B 107.9(3)
C00E C00T H00C 110.1
C00E C00T H00D 110.1
H00C C00T H00D 108.4
O004 C00U C00I 123.5(3)
O004 C00U C00S 116.3(3)
C00I C00U C00S 120.2(4)
C00K C00V C00R 113.9(3)
C00K C00V H00E 108.8
C00K C00V H00F 108.8
C00R C00V H00E 108.8
C00R C00V H00F 108.8
H00E C00V H00F 107.7
C00L C00W C013 121.1(3)
C011 C00W C00L 118.7(3)
C011 C00W C013 120.2(3)
C00E C00X H00X 119.5
C00M C00X C00E 120.9(3)
C00M C00X H00X 119.5
C00H C00Y H00Y 119.4
C00S C00Y C00H 121.2(4)
C00S C00Y H00Y 119.4
C00C C00Z H00Z 119.7
C00N C00Z C00C 120.7(3)
C00N C00Z H00Z 119.7
O003 C010 H01A 110.1
O003 C010 H01B 110.1
O003 C010 C017 107.9(3)
H01A C010 H01B 108.4
C017 C010 H01A 110.1
C017 C010 H01B 110.1
C00W C011 H011 119.4
C019 C011 C00W 121.2(4)
C019 C011 H011 119.4
C00H C012 C013 121.2(3)
C00I C012 C00H 119.5(3)
C00I C012 C013 119.2(3)
C00W C013 C012 110.8(3)
C00W C013 H01C 109.5
C00W C013 H01D 109.5
C012 C013 H01C 109.5
C012 C013 H01D 109.5
H01C C013 H01D 108.1
C00Q C014 H01E 109.3
C00Q C014 H01F 109.3
C00Q C014 C01N 111.5(3)
H01E C014 H01F 108.0
C01N C014 H01E 109.3
C01N C014 H01F 109.3
O007 C015 C00R 115.8(3)
O007 C015 C016 123.8(4)
C016 C015 C00R 120.4(4)
C015 C016 H016 119.5
C015 C016 C01A 121.0(4)
C01A C016 H016 119.5
C010 C017 H01G 109.2
C010 C017 H01H 109.2
C010 C017 C01K 111.8(3)
H01G C017 H01H 107.9
C01K C017 H01G 109.2
C01K C017 H01H 109.2
O004 C018 H01I 109.9
O004 C018 H01J 109.9
O004 C018 C01C 108.8(3)
H01I C018 H01J 108.3
C01C C018 H01I 109.9
C01C C018 H01J 109.9
O008 C019 C00G 115.6(3)
O008 C019 C011 123.8(4)
C011 C019 C00G 120.6(3)
C016 C01A C01L 120.3(4)
C01F C01A C016 118.6(3)
C01F C01A C01L 121.0(4)
O005 C01B H01K 110.1
O005 C01B H01L 110.1
O005 C01B C01M 108.1(3)
H01K C01B H01L 108.4
C01M C01B H01K 110.1
C01M C01B H01L 110.1
C018 C01C H01M 109.3
C018 C01C H01N 109.3
C018 C01C C01R 111.7(3)
H01M C01C H01N 107.9
C01R C01C H01M 109.3
C01R C01C H01N 109.3
O002 C01D H01O 110.1
O002 C01D H01P 110.1
O002 C01D C01H 108.1(3)
H01O C01D H01P 108.4
C01H C01D H01O 110.1
C01H C01D H01P 110.1
C00G C01E C00N 113.2(3)
C00G C01E H01Q 108.9
C00G C01E H01R 108.9
C00N C01E H01Q 108.9
C00N C01E H01R 108.9
H01Q C01E H01R 107.7
O00A C01F C01A 116.4(3)
O00A C01F C01G 123.2(4)
C01A C01F C01G 120.3(4)
C00R C01G C01F 121.0(4)
C00R C01G H01S 119.5
C01F C01G H01S 119.5
C01D C01H H01T 109.0
C01D C01H H01U 109.0
H01T C01H H01U 107.8
C01S C01H C01D 112.8(4)
C01S C01H H01T 109.0
C01S C01H H01U 109.0
O006 C01I H01V 110.1
O006 C01I H01W 110.1
O006 C01I C01J 107.8(3)
H01V C01I H01W 108.5
C01J C01I H01V 110.1
C01J C01I H01W 110.1
C01I C01J H01X 109.3
C01I C01J H01Y 109.3
C01I C01J C01T 111.6(3)
H01X C01J H01Y 108.0
C01T C01J H01X 109.3
C01T C01J H01Y 109.3
C017 C01K H01Z 108.9
C017 C01K H 108.9
C017 C01K C01V 113.6(4)
H01Z C01K H 107.7
C01V C01K H01Z 108.9
C01V C01K H 108.9
C00S C01L H01 109.7
C00S C01L HA 109.7
C01A C01L C00S 109.8(3)
C01A C01L H01 109.7
C01A C01L HA 109.7
H01 C01L HA 108.2
C01B C01M H0AA 109.1
C01B C01M HB 109.1
C01B C01M C01U 112.7(4)
H0AA C01M HB 107.8
C01U C01M H0AA 109.1
C01U C01M HB 109.1
C014 C01N H1AA 109.0
C014 C01N HC 109.0
H1AA C01N HC 107.8
C01W C01N C014 113.1(4)
C01W C01N H1AA 109.0
C01W C01N HC 109.0
O007 C01O H2AA 110.2
O007 C01O HD 110.2
O007 C01O C01P 107.8(3)
H2AA C01O HD 108.5
C01P C01O H2AA 110.2
C01P C01O HD 110.2
C01O C01P H3AA 108.6
C01O C01P HE 108.6
C01O C01P C01Y 114.9(4)
H3AA C01P HE 107.5
C01Y C01P H3AA 108.6
C01Y C01P HE 108.6
C01C C01R H4AA 109.0
C01C C01R HF 109.0
C01C C01R C021 113.1(4)
H4AA C01R HF 107.8
C021 C01R H4AA 109.0
C021 C01R HF 109.0
C01H C01S H5AA 108.6
C01H C01S HG 108.6
C01H C01S C024 114.7(5)
H5AA C01S HG 107.6
C024 C01S H5AA 108.6
C024 C01S HG 108.6
C01J C01T H6AA 108.9
C01J C01T HH 108.9
H6AA C01T HH 107.7
C01Z C01T C01J 113.3(4)
C01Z C01T H6AA 108.9
C01Z C01T HH 108.9
C01M C01U H7AA 109.0
C01M C01U HI 109.0
H7AA C01U HI 107.8
C027 C01U C01M 112.7(5)
C027 C01U H7AA 109.0
C027 C01U HI 109.0
C01K C01V H8AA 109.0
C01K C01V HJ 109.0
H8AA C01V HJ 107.8
C028 C01V C01K 112.9(4)
C028 C01V H8AA 109.0
C028 C01V HJ 109.0
C01N C01W H9AA 109.1
C01N C01W HK 109.1
C01N C01W C02C 112.5(4)
H9AA C01W HK 107.8
C02C C01W H9AA 109.1
C02C C01W HK 109.1
N01Q C01X C02A 178.0(6)
C01P C01Y H0BA 108.7
C01P C01Y HL 108.7
H0BA C01Y HL 107.6
C02F C01Y C01P 114.4(6)
C02F C01Y H0BA 108.7
C02F C01Y HL 108.7
C01T C01Z H1BA 109.1
C01T C01Z HM 109.1
C01T C01Z C02E 112.4(5)
H1BA C01Z HM 107.8
C02E C01Z H1BA 109.1
C02E C01Z HM 109.1
O009 C020 H02A 110.5
O009 C020 H02B 110.5
O009 C020 C02K 106.2(5)
H02A C020 H02B 108.7
C02K C020 H02A 110.5
C02K C020 H02B 110.5
C01R C021 H02C 109.1
C01R C021 H02D 109.1
C01R C021 C02G 112.6(5)
H02C C021 H02D 107.8
C02G C021 H02C 109.1
C02G C021 H02D 109.1
H3BA C022 HN 107.8
C023 C022 H3BA 109.1
C023 C022 HN 109.1
C023 C022 C02D 112.5(5)
C02D C022 H3BA 109.1
C02D C022 HN 109.1
C022 C023 H4BA 109.5
C022 C023 HO 109.5
H4BA C023 HO 108.1
C02A C023 C022 110.6(5)
C02A C023 H4BA 109.5
C02A C023 HO 109.5
C01S C024 H02E 108.4
C01S C024 H02F 108.4
H02E C024 H02F 107.4
C02J C024 C01S 115.6(7)
C02J C024 H02E 108.4
C02J C024 H02F 108.4
O008 C025 H02G 110.2
O008 C025 H02H 110.2
O008 C025 C2AA 107.8(6)
H02G C025 H02H 108.5
C2AA C025 H02G 110.2
C2AA C025 H02H 110.2
O00A C026 H026 125.2
O00A C026 C02H 109.6(6)
C02H C026 H026 125.2
C01U C027 H02I 109.2
C01U C027 H02J 109.2
C01U C027 C02M 112.2(7)
H02I C027 H02J 107.9
C02M C027 H02I 109.2
C02M C027 H02J 109.2
C01V C028 H02K 109.5
C01V C028 H02L 109.5
C01V C028 H02M 109.5
H02K C028 H02L 109.5
H02K C028 H02M 109.5
H02L C028 H02M 109.5
C01X C02A C023 115.5(5)
C01X C02A H5BA 108.4
C01X C02A HP 108.4
C023 C02A H5BA 108.4
C023 C02A HP 108.4
H5BA C02A HP 107.5
N029 C02B C02D 177.5(8)
C01W C02C H02N 109.5
C01W C02C H02O 109.5
C01W C02C H02P 109.5
H02N C02C H02O 109.5
H02N C02C H02P 109.5
H02O C02C H02P 109.5
C022 C02D H6BA 109.1
C022 C02D HQ 109.1
C02B C02D C022 112.4(6)
C02B C02D H6BA 109.1
C02B C02D HQ 109.1
H6BA C02D HQ 107.8
C01Z C02E H02Q 109.5
C01Z C02E H02R 109.5
C01Z C02E H02S 109.5
H02Q C02E H02R 109.5
H02Q C02E H02S 109.5
H02R C02E H02S 109.5
C01Y C02F H02T 118.4
C01Y C02F H02U 119.0
C1AA C02F C01Y 123.2(8)
C1AA C02F H02T 118.4
C1AB C02F C01Y 122.1(8)
C1AB C02F H02U 119.0
C021 C02G H02V 109.5
C021 C02G H02W 109.5
C021 C02G H02X 109.5
H02V C02G H02W 109.5
H02V C02G H02X 109.5
H02W C02G H02X 109.5
C026 C02H H02Y 109.5
C026 C02H HR 109.5
H02Y C02H HR 108.1
C02Q C02H C026 110.6(8)
C02Q C02H H02Y 109.5
C02Q C02H HR 109.5
C024 C02J H02Z 109.5
C024 C02J HS 109.5
C024 C02J HT 109.5
H02Z C02J HS 109.5
H02Z C02J HT 109.5
HS C02J HT 109.5
C020 C02K C2 98.3(7)
C027 C02M H02 109.5
C027 C02M HU 109.5
C027 C02M HV 109.5
H02 C02M HU 109.5
H02 C02M HV 109.5
HU C02M HV 109.5
C02H C02Q H2BA 108.9
C02H C02Q HW 108.9
H2BA C02Q HW 107.7
C4 C02Q C02H 113.4(10)
C4 C02Q H2BA 108.9
C4 C02Q HW 108.9
C2 C1 H1 118.8
C0AA C1 H1 118.8
C0AA C1 C2 122.5(11)
C02K C2 H2A 109.1
C02K C2 H2B 109.1
C1 C2 C02K 112.5(11)
C1 C2 H2A 109.1
C1 C2 H2B 109.1
H2A C2 H2B 107.8
C1 C0AA H0AB 109.5
C1 C0AA H0AC 109.5
C1 C0AA H0AD 109.5
H0AB C0AA H0AC 109.5
H0AB C0AA H0AD 109.5
H0AC C0AA H0AD 109.5
C02Q C4 H4A 110.1
C02Q C4 H4B 110.1
C02Q C4 C6 108.1(10)
H4A C4 H4B 108.4
C6 C4 H4A 110.1
C6 C4 H4B 110.1
C4 C6 H6A 109.5
C4 C6 H6B 109.5
C4 C6 H6C 109.5
H6A C6 H6B 109.5
H6A C6 H6C 109.5
H6B C6 H6C 109.5
C02F C1AA H1AB 109.5
C02F C1AA H1AC 109.5
C02F C1AA H1AD 109.5
H1AB C1AA H1AC 109.5
H1AB C1AA H1AD 109.5
H1AC C1AA H1AD 109.5
C3A C2AA C025 128.5(12)
C3AA C4AA H4AB 101.9
C5AA C4AA H4AB 101.9
C5AA C4AA C3AA 156.2(12)
C4AA C3AA C3A 101.9(11)
C2AA C3A C3AA 121.2(14)
C2AA C3A H3A 119.4
C3AA C3A H3A 119.4
C4AA C5AA H5AB 180.0

loop_
_geom_bond_atom_site_label_1
_geom_bond_atom_site_label_2
_geom_bond_distance
O001 C00D 1.376(4)
O001 C00Q 1.435(5)
O002 C00M 1.378(4)
O002 C01D 1.414(5)
O003 C00L 1.379(4)
O003 C010 1.421(5)
O004 C00U 1.374(5)
O004 C018 1.427(5)
O005 C00F 1.381(4)
O005 C01B 1.422(5)
O006 C00C 1.386(4)
O006 C01I 1.415(5)
O007 C015 1.378(5)
O007 C01O 1.423(5)
O008 C019 1.379(5)
O008 C025 1.424(7)
O009 C00H 1.376(5)
O009 C020 1.424(6)
O00A C01F 1.374(5)
O00A C026 1.373(8)
C00B C00C 1.377(5)
C00B C00P 1.393(5)
C00B C00T 1.529(4)
C00C C00Z 1.411(5)
C00D C00N 1.399(6)
C00D C00P 1.398(5)
C00E C00F 1.390(5)
C00E C00T 1.515(5)
C00E C00X 1.391(5)
C00F C00O 1.393(5)
C00G C00J 1.398(5)
C00G C019 1.406(6)
C00G C01E 1.511(5)
C00H C00Y 1.410(6)
C00H C012 1.393(5)
C00I H00I 0.9300
C00I C00U 1.400(5)
C00I C012 1.386(5)
C00J H00J 0.9300
C00J C00L 1.394(5)
C00K C00M 1.392(5)
C00K C00O 1.395(5)
C00K C00V 1.521(5)
C00L C00W 1.400(5)
C00M C00X 1.385(5)
C00N C00Z 1.390(5)
C00N C01E 1.514(5)
C00O H00O 0.9300
C00P H00P 0.9300
C00Q H00A 0.9700
C00Q H00B 0.9700
C00Q C014 1.505(5)
C00R C00V 1.524(5)
C00R C015 1.394(5)
C00R C01G 1.383(6)
C00S C00U 1.403(5)
C00S C00Y 1.392(6)
C00S C01L 1.523(5)
C00T H00C 0.9700
C00T H00D 0.9700
C00V H00E 0.9700
C00V H00F 0.9700
C00W C011 1.393(5)
C00W C013 1.514(5)
C00X H00X 0.9300
C00Y H00Y 0.9300
C00Z H00Z 0.9300
C010 H01A 0.9700
C010 H01B 0.9700
C010 C017 1.512(5)
C011 H011 0.9300
C011 C019 1.387(5)
C012 C013 1.522(5)
C013 H01C 0.9700
C013 H01D 0.9700
C014 H01E 0.9700
C014 H01F 0.9700
C014 C01N 1.517(6)
C015 C016 1.392(5)
C016 H016 0.9300
C016 C01A 1.398(6)
C017 H01G 0.9700
C017 H01H 0.9700
C017 C01K 1.520(5)
C018 H01I 0.9700
C018 H01J 0.9700
C018 C01C 1.507(5)
C01A C01F 1.386(6)
C01A C01L 1.521(5)
C01B H01K 0.9700
C01B H01L 0.9700
C01B C01M 1.505(5)
C01C H01M 0.9700
C01C H01N 0.9700
C01C C01R 1.515(6)
C01D H01O 0.9700
C01D H01P 0.9700
C01D C01H 1.514(6)
C01E H01Q 0.9700
C01E H01R 0.9700
C01F C01G 1.404(5)
C01G H01S 0.9300
C01H H01T 0.9700
C01H H01U 0.9700
C01H C01S 1.503(6)
C01I H01V 0.9700
C01I H01W 0.9700
C01I C01J 1.510(5)
C01J H01X 0.9700
C01J H01Y 0.9700
C01J C01T 1.527(7)
C01K H01Z 0.9700
C01K H 0.9700
C01K C01V 1.527(6)
C01L H01 0.9700
C01L HA 0.9700
C01M H0AA 0.9700
C01M HB 0.9700
C01M C01U 1.518(6)
C01N H1AA 0.9700
C01N HC 0.9700
C01N C01W 1.513(6)
C01O H2AA 0.9700
C01O HD 0.9700
C01O C01P 1.511(6)
C01P H3AA 0.9700
C01P HE 0.9700
C01P C01Y 1.516(7)
N01Q C01X 1.124(9)
C01R H4AA 0.9700
C01R HF 0.9700
C01R C021 1.520(6)
C01S H5AA 0.9700
C01S HG 0.9700
C01S C024 1.506(7)
C01T H6AA 0.9700
C01T HH 0.9700
C01T C01Z 1.526(6)
C01U H7AA 0.9700
C01U HI 0.9700
C01U C027 1.518(8)
C01V H8AA 0.9700
C01V HJ 0.9700
C01V C028 1.510(7)
C01W H9AA 0.9700
C01W HK 0.9700
C01W C02C 1.521(7)
C01X C02A 1.482(11)
C01Y H0BA 0.9700
C01Y HL 0.9700
C01Y C02F 1.490(9)
C01Z H1BA 0.9700
C01Z HM 0.9700
C01Z C02E 1.534(8)
C020 H02A 0.9700
C020 H02B 0.9700
C020 C02K 1.526(10)
C021 H02C 0.9700
C021 H02D 0.9700
C021 C02G 1.527(9)
C022 H3BA 0.9700
C022 HN 0.9700
C022 C023 1.502(9)
C022 C02D 1.510(10)
C023 H4BA 0.9700
C023 HO 0.9700
C023 C02A 1.489(9)
C024 H02E 0.9700
C024 H02F 0.9700
C024 C02J 1.467(10)
C025 H02G 0.9700
C025 H02H 0.9700
C025 C2AA 1.511(7)
C026 H026 0.9300
C026 C02H 1.526(11)
C027 H02I 0.9700
C027 H02J 0.9700
C027 C02M 1.532(11)
C028 H02K 0.9600
C028 H02L 0.9600
C028 H02M 0.9600
N029 C02B 1.160(11)
C02A H5BA 0.9700
C02A HP 0.9700
C02B C02D 1.444(11)
C02C H02N 0.9600
C02C H02O 0.9600
C02C H02P 0.9600
C02D H6BA 0.9700
C02D HQ 0.9700
C02E H02Q 0.9600
C02E H02R 0.9600
C02E H02S 0.9600
C02F H02T 0.9300
C02F H02U 0.9300
C02F C1AA 1.410(13)
C02F C1AB 1.331(13)
C02G H02V 0.9600
C02G H02W 0.9600
C02G H02X 0.9600
C02H H02Y 0.9700
C02H HR 0.9700
C02H C02Q 1.496(12)
C02J H02Z 0.9600
C02J HS 0.9600
C02J HT 0.9600
C02K C2 1.765(15)
C02M H02 0.9600
C02M HU 0.9600
C02M HV 0.9600
C02Q H2BA 0.9700
C02Q HW 0.9700
C02Q C4 1.483(13)
C1 H1 0.9300
C1 C2 1.438(15)
C1 C0AA 1.415(14)
C2 H2A 0.9700
C2 H2B 0.9700
C0AA H0AB 0.9600
C0AA H0AC 0.9600
C0AA H0AD 0.9600
C4 H4A 0.9700
C4 H4B 0.9700
C4 C6 1.595(14)
C6 H6A 0.9600
C6 H6B 0.9600
C6 H6C 0.9600
C1AA H1AB 0.9600
C1AA H1AC 0.9600
C1AA H1AD 0.9600
C2AA C3A 1.154(18)
C4AA H4AB 0.9300
C4AA C3AA 1.317(14)
C4AA C5AA 1.257(15)
C3AA C3A 1.548(18)
C3A H3A 0.9300
C5AA H5AB 0.9300

loop_
_smtbx_masks_void_nr
_smtbx_masks_void_average_x
_smtbx_masks_void_average_y
_smtbx_masks_void_average_z
_smtbx_masks_void_volume
_smtbx_masks_void_count_electrons
1 0.500 0.000 1.000 51.2 14.6
2 0.476 0.157 0.371 34.2 0.0
3 0.524 0.843 0.629 34.2 0.0
